data_4510322
loop_
_publ_author_name
'Mendiratta, Shruti'
'Usman, Muhammad'
'Luo, Tzuoo-Tsair'
'Chang, Bor-Chen'
'Lee, Shang-Fan'
'Lin, Ying-Chih'
'Lu, Kuang-Lieh'

_publ_section_title
;
 Anion-Controlled Dielectric Behavior of Homochiral Tryptophan-Based
 Metal--Organic Frameworks
;
_journal_issue 4
_journal_name_full 'Crystal Growth &amp; Design'
_journal_page_first 1572
_journal_paper_doi 10.1021/cg401472k
_journal_volume 14
_journal_year 2014
_chemical_formula_moiety 'C23 H27 Co N5 O7'
_chemical_formula_sum 'C23 H27 Co N5 O7'
_chemical_formula_weight 544.43
_chemical_name_systematic
;
 ?
;
_space_group_IT_number 4
_symmetry_cell_setting monoclinic
_symmetry_space_group_name_Hall 'P 2yb'
_symmetry_space_group_name_H-M 'P 1 21 1'
_atom_sites_solution_hydrogens geom
_atom_sites_solution_primary direct
_atom_sites_solution_secondary difmap
_audit_creation_method SHELXL-97
_cell_angle_alpha 90.00
_cell_angle_beta 104.576(4)
_cell_angle_gamma 90.00
_cell_formula_units_Z 2
_cell_length_a 8.4484(6)
_cell_length_b 10.3292(7)
_cell_length_c 13.6867(9)
_cell_measurement_reflns_used 4416
_cell_measurement_temperature 100(2)
_cell_measurement_theta_max 28.06
_cell_measurement_theta_min 2.49
_cell_volume 1155.93(14)
_computing_structure_refinement 'SHELXL-97 (Sheldrick, 2008)'
_diffrn_ambient_temperature 100(2)
_diffrn_measured_fraction_theta_full 0.984
_diffrn_measured_fraction_theta_max 0.984
_diffrn_radiation_monochromator graphite
_diffrn_radiation_source 'fine-focus sealed tube'
_diffrn_radiation_type MoK\a
_diffrn_radiation_wavelength 0.71073
_diffrn_reflns_av_R_equivalents 0.0543
_diffrn_reflns_av_sigmaI/netI 0.0795
_diffrn_reflns_limit_h_max 10
_diffrn_reflns_limit_h_min -10
_diffrn_reflns_limit_k_max 13
_diffrn_reflns_limit_k_min -10
_diffrn_reflns_limit_l_max 17
_diffrn_reflns_limit_l_min -17
_diffrn_reflns_number 9955
_diffrn_reflns_theta_full 27.10
_diffrn_reflns_theta_max 27.10
_diffrn_reflns_theta_min 1.54
_exptl_absorpt_coefficient_mu 0.799
_exptl_absorpt_correction_T_max 0.9703
_exptl_absorpt_correction_T_min 0.8363
_exptl_absorpt_correction_type multi-scan
_exptl_absorpt_process_details SADABS
_exptl_crystal_colour plate
_exptl_crystal_density_diffrn 1.564
_exptl_crystal_density_meas ?
_exptl_crystal_density_method 'not measured'
_exptl_crystal_description orange
_exptl_crystal_F_000 566
_exptl_crystal_size_max 0.23
_exptl_crystal_size_mid 0.18
_exptl_crystal_size_min 0.15
_refine_diff_density_max 1.202
_refine_diff_density_min -0.733
_refine_diff_density_rms 0.126
_refine_ls_abs_structure_details 'Flack H D (1983), Acta Cryst. A39, 876-881'
_refine_ls_abs_structure_Flack -0.03(2)
_refine_ls_extinction_method none
_refine_ls_goodness_of_fit_ref 1.020
_refine_ls_hydrogen_treatment mixed
_refine_ls_matrix_type full
_refine_ls_number_parameters 337
_refine_ls_number_reflns 4044
_refine_ls_number_restraints 7
_refine_ls_restrained_S_all 1.020
_refine_ls_R_factor_all 0.0623
_refine_ls_R_factor_gt 0.0491
_refine_ls_shift/su_max 0.000
_refine_ls_shift/su_mean 0.000
_refine_ls_structure_factor_coef Fsqd
_refine_ls_weighting_details 'calc w=1/[\s^2^(Fo^2^)+(0.0690P)^2^+0.0000P] where P=(Fo^2^+2Fc^2^)/3'
_refine_ls_weighting_scheme calc
_refine_ls_wR_factor_gt 0.1167
_refine_ls_wR_factor_ref 0.1251
_reflns_number_gt 3423
_reflns_number_total 4044
_reflns_threshold_expression >2\s(I)
_cod_data_source_file cg401472k_si_004.cif
_cod_data_source_block i14060
_cod_depositor_comments
;
The following automatic conversions were performed:

'_exptl_crystal_density_meas' value 'not measured' was changed to '?'
- the value is perceived as not measured.

Automatic conversion script
Id: cif_fix_values 3008 2015-01-20 13:52:24Z robertas 
;
_cod_original_sg_symbol_H-M 'P 21'
_cod_database_code 4510322

loop_
_symmetry_equiv_pos_as_xyz
'x, y, z'
'-x, y+1/2, -z'

loop_
_atom_site_label
_atom_site_type_symbol
_atom_site_fract_x
_atom_site_fract_y
_atom_site_fract_z
_atom_site_U_iso_or_equiv
_atom_site_adp_type
_atom_site_occupancy
_atom_site_symmetry_multiplicity
_atom_site_calc_flag
_atom_site_refinement_flags
Co1 Co 0.88099(7) 0.10755(6) 0.99457(4) 0.01019(16) Uani 1 1 d .
C1 C 0.9463(6) 0.2258(5) 1.2053(4) 0.0134(10) Uani 1 1 d .
H1 H 0.9774 0.2957 1.1716 0.016 Uiso 1 1 calc R
C2 C 0.9577(6) 0.2377(5) 1.3068(4) 0.0164(11) Uani 1 1 d .
H2 H 0.9954 0.3147 1.3398 0.020 Uiso 1 1 calc R
C3 C 0.9133(6) 0.1354(5) 1.3605(4) 0.0151(12) Uani 1 1 d .
C4 C 0.8563(6) 0.0223(5) 1.3059(4) 0.0148(10) Uani 1 1 d .
H4 H 0.8239 -0.0487 1.3379 0.018 Uiso 1 1 calc R
C5 C 0.8491(6) 0.0181(5) 1.2037(4) 0.0136(10) Uani 1 1 d .
H5 H 0.8124 -0.0578 1.1687 0.016 Uiso 1 1 calc R
C6 C 0.9307(6) 0.1502(5) 1.4723(4) 0.0175(11) Uani 1 1 d .
H6A H 0.9049 0.2390 1.4855 0.021 Uiso 1 1 calc R
H6B H 1.0441 0.1352 1.5072 0.021 Uiso 1 1 calc R
C7 C 0.8247(6) 0.0612(5) 1.5173(4) 0.0144(10) Uani 1 1 d .
H7A H 0.7118 0.0726 1.4797 0.017 Uiso 1 1 calc R
H7B H 0.8549 -0.0275 1.5076 0.017 Uiso 1 1 calc R
C8 C 0.8345(6) 0.0807(4) 1.6273(3) 0.0109(11) Uani 1 1 d .
C9 C 0.8996(6) 0.1908(5) 1.6818(4) 0.0148(11) Uani 1 1 d .
H9 H 0.9377 0.2595 1.6500 0.018 Uiso 1 1 calc R
C10 C 0.9065(6) 0.1963(5) 1.7837(4) 0.0163(11) Uani 1 1 d .
H10 H 0.9536 0.2692 1.8194 0.020 Uiso 1 1 calc R
C11 C 0.7833(6) -0.0005(5) 1.7811(4) 0.0145(11) Uani 1 1 d .
H11 H 0.7420 -0.0663 1.8140 0.017 Uiso 1 1 calc R
C12 C 0.7737(6) -0.0140(5) 1.6791(4) 0.0146(11) Uani 1 1 d .
H12 H 0.7257 -0.0877 1.6451 0.018 Uiso 1 1 calc R
C13 C 1.1296(6) -0.0944(4) 1.0254(3) 0.0108(10) Uani 1 1 d .
C14 C 1.2349(6) 0.0241(5) 1.0599(3) 0.0115(10) Uani 1 1 d .
H14 H 1.3320 0.0202 1.0330 0.014 Uiso 1 1 calc R
C15 C 1.2885(6) 0.0204(5) 1.1764(3) 0.0117(10) Uani 1 1 d .
H15A H 1.1914 0.0185 1.2020 0.014 Uiso 1 1 calc R
H15B H 1.3483 -0.0593 1.1971 0.014 Uiso 1 1 calc R
C16 C 1.3937(5) 0.1327(5) 1.2241(4) 0.0132(11) Uani 1 1 d .
C17 C 1.4883(6) 0.2115(5) 1.1818(4) 0.0158(11) Uani 1 1 d .
H17 H 1.4958 0.2062 1.1153 0.019 Uiso 1 1 calc R
C18 C 1.5319(6) 0.2776(5) 1.3418(4) 0.0129(10) Uani 1 1 d .
C19 C 1.5824(6) 0.3424(5) 1.4341(4) 0.0179(11) Uani 1 1 d .
H19 H 1.6564 0.4106 1.4426 0.021 Uiso 1 1 calc R
C20 C 1.5180(6) 0.3013(5) 1.5124(4) 0.0190(11) Uani 1 1 d .
H20 H 1.5497 0.3426 1.5746 0.023 Uiso 1 1 calc R
C21 C 1.4053(6) 0.1979(5) 1.4997(4) 0.0179(11) Uani 1 1 d .
H21 H 1.3633 0.1724 1.5533 0.021 Uiso 1 1 calc R
C22 C 1.3569(6) 0.1343(5) 1.4084(3) 0.0152(11) Uani 1 1 d .
H22 H 1.2829 0.0661 1.4004 0.018 Uiso 1 1 calc R
C23 C 1.4201(6) 0.1733(5) 1.3274(4) 0.0141(10) Uani 1 1 d .
N1 N 0.8919(4) 0.1173(5) 1.1519(3) 0.0117(8) Uani 1 1 d .
N2 N 0.8501(4) 0.1039(5) 1.8345(3) 0.0125(7) Uani 1 1 d .
N3 N 1.1393(5) 0.1428(3) 1.0211(3) 0.0116(9) Uani 1 1 d .
H3A H 1.1621 0.1679 0.9632 0.014 Uiso 1 1 calc R
H3B H 1.1686 0.2073 1.0663 0.014 Uiso 1 1 calc R
N4 N 1.5705(5) 0.2997(4) 1.2513(3) 0.0154(9) Uani 1 1 d .
H4A H 1.6354 0.3589 1.2402 0.019 Uiso 1 1 calc R
N5 N 0.7190(4) 0.6041(5) 1.2438(3) 0.0167(8) Uani 1 1 d .
O1 O 0.9768(4) -0.0841(3) 1.0045(3) 0.0135(7) Uani 1 1 d .
O2 O 1.2055(4) -0.2004(3) 1.0236(2) 0.0110(7) Uani 1 1 d .
O3 O 0.6418(4) 0.0327(3) 0.9707(3) 0.0156(8) Uani 1 1 d D
O4 O 0.7735(5) 0.5431(4) 1.3231(3) 0.0234(9) Uani 1 1 d .
O5 O 0.6811(5) 0.5477(4) 1.1604(3) 0.0245(9) Uani 1 1 d .
O6 O 0.7005(5) 0.7258(3) 1.2464(3) 0.0256(9) Uani 1 1 d .
O7 O 0.5471(4) -0.1827(4) 1.0547(3) 0.0192(8) Uani 1 1 d D
H1O3 H 0.608(6) -0.014(5) 1.008(3) 0.029 Uiso 1 1 d D
H2O3 H 0.556(4) 0.043(6) 0.926(3) 0.029 Uiso 1 1 d D
H1O7 H 0.446(2) -0.187(6) 1.046(4) 0.029 Uiso 1 1 d D
H2O7 H 0.590(6) -0.208(6) 1.112(2) 0.029 Uiso 1 1 d D

loop_
_atom_site_aniso_label
_atom_site_aniso_U_11
_atom_site_aniso_U_22
_atom_site_aniso_U_33
_atom_site_aniso_U_23
_atom_site_aniso_U_13
_atom_site_aniso_U_12
Co1 0.0161(3) 0.0057(3) 0.0093(3) 0.0002(3) 0.0042(2) 0.0002(3)
C1 0.023(3) 0.008(3) 0.011(2) 0.0012(19) 0.008(2) -0.001(2)
C2 0.019(3) 0.012(3) 0.017(3) -0.004(2) 0.003(2) -0.001(2)
C3 0.017(2) 0.018(3) 0.012(2) 0.000(2) 0.0050(19) 0.002(2)
C4 0.018(3) 0.015(3) 0.011(2) 0.001(2) 0.003(2) -0.001(2)
C5 0.017(3) 0.009(2) 0.015(3) 0.002(2) 0.004(2) 0.001(2)
C6 0.023(3) 0.015(3) 0.016(3) -0.001(2) 0.006(2) -0.001(2)
C7 0.021(3) 0.008(2) 0.014(2) -0.0011(19) 0.005(2) -0.0012(19)
C8 0.013(2) 0.011(3) 0.009(2) 0.0001(18) 0.0046(18) 0.0036(18)
C9 0.023(3) 0.010(3) 0.014(3) 0.001(2) 0.009(2) -0.002(2)
C10 0.022(3) 0.010(3) 0.018(3) 0.000(2) 0.008(2) -0.005(2)
C11 0.016(3) 0.014(3) 0.015(3) 0.002(2) 0.006(2) -0.001(2)
C12 0.015(3) 0.013(3) 0.016(3) -0.002(2) 0.005(2) -0.003(2)
C13 0.021(3) 0.004(2) 0.010(2) 0.0004(17) 0.008(2) -0.0001(19)
C14 0.013(2) 0.006(2) 0.015(2) -0.0021(19) 0.003(2) -0.0014(18)
C15 0.015(2) 0.007(2) 0.014(2) 0.0005(19) 0.006(2) -0.0005(18)
C16 0.013(2) 0.010(3) 0.016(2) -0.0019(18) 0.0031(18) 0.0011(18)
C17 0.019(3) 0.015(3) 0.013(3) -0.001(2) 0.003(2) 0.005(2)
C18 0.013(2) 0.009(2) 0.016(3) -0.0029(19) 0.003(2) 0.0026(18)
C19 0.024(3) 0.011(3) 0.017(3) -0.003(2) 0.002(2) -0.002(2)
C20 0.024(3) 0.019(3) 0.011(3) -0.004(2) 0.000(2) 0.002(2)
C21 0.027(3) 0.014(3) 0.014(3) 0.001(2) 0.007(2) 0.000(2)
C22 0.017(2) 0.010(3) 0.018(2) 0.0005(19) 0.0026(19) 0.0002(18)
C23 0.018(3) 0.009(3) 0.014(3) -0.002(2) 0.002(2) 0.0017(19)
N1 0.0121(17) 0.013(2) 0.0111(18) 0.002(2) 0.0045(14) 0.005(2)
N2 0.0148(18) 0.0080(18) 0.0154(19) -0.001(2) 0.0054(15) -0.002(2)
N3 0.021(2) 0.004(2) 0.011(2) 0.0023(14) 0.0074(17) -0.0002(15)
N4 0.016(2) 0.011(2) 0.021(2) -0.0011(18) 0.0069(18) -0.0031(16)
N5 0.0175(19) 0.015(2) 0.017(2) 0.001(2) 0.0032(16) -0.004(2)
O1 0.0141(18) 0.0100(18) 0.0168(18) 0.0012(14) 0.0049(15) -0.0001(14)
O2 0.0170(18) 0.0045(16) 0.0126(18) -0.0008(13) 0.0055(14) -0.0013(13)
O3 0.0159(18) 0.0155(19) 0.0143(18) 0.0069(15) 0.0016(15) 0.0003(15)
O4 0.030(2) 0.019(2) 0.020(2) 0.0079(16) 0.0040(17) -0.0012(17)
O5 0.035(2) 0.020(2) 0.017(2) -0.0091(16) 0.0049(17) -0.0051(17)
O6 0.039(2) 0.005(2) 0.029(2) 0.0002(15) 0.0018(18) -0.0001(16)
O7 0.020(2) 0.017(2) 0.021(2) 0.0048(16) 0.0047(17) -0.0011(16)

loop_
_atom_type_symbol
_atom_type_description
_atom_type_scat_dispersion_real
_atom_type_scat_dispersion_imag
_atom_type_scat_source
Co Co 0.3494 0.9721 'International Tables Vol C Tables 4.2.6.8 and 6.1.1.4'
C C 0.0033 0.0016 'International Tables Vol C Tables 4.2.6.8 and 6.1.1.4'
H H 0.0000 0.0000 'International Tables Vol C Tables 4.2.6.8 and 6.1.1.4'
N N 0.0061 0.0033 'International Tables Vol C Tables 4.2.6.8 and 6.1.1.4'
O O 0.0106 0.0060 'International Tables Vol C Tables 4.2.6.8 and 6.1.1.4'

loop_
_geom_angle_atom_site_label_1
_geom_angle_atom_site_label_2
_geom_angle_atom_site_label_3
_geom_angle
_geom_angle_site_symmetry_1
_geom_angle_site_symmetry_3
O2 Co1 O3 92.09(13) 2_757 .
O2 Co1 O1 175.91(13) 2_757 .
O3 Co1 O1 90.17(13) . .
O2 Co1 N1 90.01(16) 2_757 .
O3 Co1 N1 88.29(14) . .
O1 Co1 N1 93.46(16) . .
O2 Co1 N2 86.93(16) 2_757 1_554
O3 Co1 N2 88.28(13) . 1_554
O1 Co1 N2 89.75(16) . 1_554
N1 Co1 N2 175.32(15) . 1_554
O2 Co1 N3 99.63(13) 2_757 .
O3 Co1 N3 168.26(14) . .
O1 Co1 N3 78.09(13) . .
N1 Co1 N3 92.12(14) . .
N2 Co1 N3 91.88(13) 1_554 .
N1 C1 C2 123.3(4) . .
C1 C2 C3 120.4(5) . .
C2 C3 C4 116.9(4) . .
C2 C3 C6 119.3(4) . .
C4 C3 C6 123.8(4) . .
C5 C4 C3 119.0(5) . .
N1 C5 C4 123.9(5) . .
C3 C6 C7 115.7(4) . .
C8 C7 C6 115.9(4) . .
C12 C8 C9 116.8(4) . .
C12 C8 C7 119.1(4) . .
C9 C8 C7 124.1(4) . .
C10 C9 C8 118.9(4) . .
N2 C10 C9 124.4(5) . .
N2 C11 C12 122.6(4) . .
C8 C12 C11 120.7(5) . .
O1 C13 O2 124.3(4) . .
O1 C13 C14 119.4(4) . .
O2 C13 C14 116.2(4) . .
N3 C14 C13 109.3(4) . .
N3 C14 C15 112.3(4) . .
C13 C14 C15 107.3(4) . .
C16 C15 C14 114.6(4) . .
C17 C16 C23 106.3(4) . .
C17 C16 C15 128.2(4) . .
C23 C16 C15 125.4(4) . .
C16 C17 N4 110.4(4) . .
N4 C18 C19 130.3(5) . .
N4 C18 C23 107.5(4) . .
C19 C18 C23 122.2(4) . .
C20 C19 C18 117.5(5) . .
C19 C20 C21 121.4(5) . .
C22 C21 C20 120.6(5) . .
C21 C22 C23 119.6(5) . .
C22 C23 C18 118.8(4) . .
C22 C23 C16 134.1(5) . .
C18 C23 C16 107.0(4) . .
C5 N1 C1 116.5(4) . .
C5 N1 Co1 123.0(4) . .
C1 N1 Co1 120.4(3) . .
C10 N2 C11 116.5(4) . .
C10 N2 Co1 123.5(4) . 1_556
C11 N2 Co1 119.7(3) . 1_556
C14 N3 Co1 110.9(3) . .
C17 N4 C18 108.7(4) . .
O4 N5 O5 121.1(5) . .
O4 N5 O6 120.1(4) . .
O5 N5 O6 118.8(4) . .
C13 O1 Co1 116.5(3) . .
C13 O2 Co1 130.6(3) . 2_747

loop_
_geom_bond_atom_site_label_1
_geom_bond_atom_site_label_2
_geom_bond_distance
_geom_bond_site_symmetry_2
Co1 O2 2.107(3) 2_757
Co1 O3 2.110(3) .
Co1 O1 2.130(3) .
Co1 N1 2.135(3) .
Co1 N2 2.141(4) 1_554
Co1 N3 2.151(4) .
C1 N1 1.353(7) .
C1 C2 1.373(7) .
C2 C3 1.392(7) .
C3 C4 1.405(7) .
C3 C6 1.508(7) .
C4 C5 1.386(7) .
C5 N1 1.347(7) .
C6 C7 1.517(6) .
C7 C8 1.501(6) .
C8 C12 1.382(7) .
C8 C9 1.395(7) .
C9 C10 1.383(7) .
C10 N2 1.336(7) .
C11 N2 1.345(7) .
C11 C12 1.385(7) .
C13 O1 1.255(5) .
C13 O2 1.272(5) .
C13 C14 1.517(6) .
C14 N3 1.490(6) .
C14 C15 1.545(6) .
C15 C16 1.506(7) .
C16 C17 1.368(7) .
C16 C23 1.437(7) .
C17 N4 1.373(6) .
C18 N4 1.377(6) .
C18 C19 1.397(7) .
C18 C23 1.414(7) .
C19 C20 1.385(7) .
C20 C21 1.412(7) .
C21 C22 1.380(7) .
C22 C23 1.405(7) .
N2 Co1 2.141(4) 1_556
N5 O4 1.239(5) .
N5 O5 1.250(5) .
N5 O6 1.269(6) .
O2 Co1 2.107(3) 2_747
